data_4346081
loop_
_publ_author_name
'Vald\'es, Hugo'
'Poyatos, Macarena'
'Peris, Eduardo'

_publ_section_title
;
 Postmodification of the electronic properties by addition of \p-stacking
 additives in N-heterocyclic carbene complexes with extended polyaromatic
 systems.
;
_journal_issue 7
_journal_name_full 'Inorganic chemistry'
_journal_page_first 3654
_journal_page_last 3659
_journal_paper_doi 10.1021/acs.inorgchem.5b00250
_journal_volume 54
_journal_year 2015
_chemical_formula_moiety 'C35 H38 I Ir N4, C H4 O'
_chemical_formula_sum 'C36 H42 I Ir N4 O'
_chemical_formula_weight 865.83
_space_group_crystal_system monoclinic
_space_group_IT_number 14
_space_group_name_Hall '-P 2yn'
_space_group_name_H-M_alt 'P 1 21/n 1'
_atom_sites_solution_hydrogens geom
_atom_sites_solution_primary direct
_audit_creation_date 2015-01-30
_audit_creation_method
;
  Olex2 1.2
  (compiled Apr 23 2013 17:59:47, GUI svn.r4466)
;
_cell_angle_alpha 90
_cell_angle_beta 92.917(3)
_cell_angle_gamma 90
_cell_formula_units_Z 4
_cell_length_a 14.6533(5)
_cell_length_b 11.2029(4)
_cell_length_c 19.8539(7)
_cell_measurement_temperature 293(2)
_cell_volume 3255.0(2)
_computing_molecular_graphics
;
O. V. Dolomanov, L. J. Bourhis, R. J. Gildea, J. A. K. Howard and H. Puschmann,
OLEX2: a complete structure solution, refinement and analysis program.
J. Appl. Cryst. (2009). 42, 339-341.
;
_computing_publication_material
;
O. V. Dolomanov, L. J. Bourhis, R. J. Gildea, J. A. K. Howard and H. Puschmann,
OLEX2: a complete structure solution, refinement and analysis program.
J. Appl. Cryst. (2009). 42, 339-341.
;
_computing_structure_refinement
;
SHELXL, G.M. Sheldrick, Acta Cryst.
(2008). A64, 112-122
;
_computing_structure_solution
;
SHELXS, G.M. Sheldrick, Acta Cryst.
(2008). A64, 112-122
;
_diffrn_ambient_temperature 293(2)
_diffrn_measured_fraction_theta_full 0.999
_diffrn_measured_fraction_theta_max 0.915
_diffrn_radiation_type MoK\a
_diffrn_radiation_wavelength 0.71073
_diffrn_reflns_av_R_equivalents 0.0283
_diffrn_reflns_av_unetI/netI 0.0244
_diffrn_reflns_Laue_measured_fraction_full 0.999
_diffrn_reflns_Laue_measured_fraction_max 0.915
_diffrn_reflns_limit_h_max 19
_diffrn_reflns_limit_h_min -20
_diffrn_reflns_limit_k_max 15
_diffrn_reflns_limit_k_min -15
_diffrn_reflns_limit_l_max 21
_diffrn_reflns_limit_l_min -27
_diffrn_reflns_number 36346
_diffrn_reflns_point_group_measured_fraction_full 0.999
_diffrn_reflns_point_group_measured_fraction_max 0.915
_diffrn_reflns_theta_full 26.000
_diffrn_reflns_theta_max 29.368
_diffrn_reflns_theta_min 2.784
_exptl_absorpt_coefficient_mu 5.085
_exptl_absorpt_correction_T_max 1.00000
_exptl_absorpt_correction_T_min 0.63774
_exptl_absorpt_correction_type multi-scan
_exptl_absorpt_process_details
;
CrysAlisPro, Agilent Technologies,
Version 1.171.37.31 (release 14-01-2014 CrysAlis171 .NET)
(compiled Jan 14 2014,18:38:05)
Empirical absorption correction using spherical harmonics,
 implemented in SCALE3 ABSPACK scaling algorithm.
;
_exptl_crystal_colour 'clear yellowish yellow'
_exptl_crystal_colour_lustre clear
_exptl_crystal_colour_modifier yellowish
_exptl_crystal_colour_primary yellow
_exptl_crystal_density_diffrn 1.767
_exptl_crystal_description prism
_exptl_crystal_F_000 1696
_exptl_crystal_size_max 0.4
_exptl_crystal_size_mid 0.155
_exptl_crystal_size_min 0.106
_refine_diff_density_max 1.238
_refine_diff_density_min -1.092
_refine_diff_density_rms 0.106
_refine_ls_extinction_method none
_refine_ls_goodness_of_fit_ref 1.165
_refine_ls_hydrogen_treatment constr
_refine_ls_matrix_type full
_refine_ls_number_parameters 392
_refine_ls_number_reflns 8208
_refine_ls_number_restraints 0
_refine_ls_restrained_S_all 1.165
_refine_ls_R_factor_all 0.0350
_refine_ls_R_factor_gt 0.0288
_refine_ls_shift/su_max 0.001
_refine_ls_shift/su_mean 0.000
_refine_ls_structure_factor_coef Fsqd
_refine_ls_weighting_details 'w=1/[\s^2^(Fo^2^)+(0.0159P)^2^+6.7665P] where P=(Fo^2^+2Fc^2^)/3'
_refine_ls_weighting_scheme calc
_refine_ls_wR_factor_gt 0.0592
_refine_ls_wR_factor_ref 0.0620
_reflns_Friedel_coverage 0.000
_reflns_number_gt 7372
_reflns_number_total 8208
_reflns_threshold_expression 'I > 2\s(I)'
_cod_data_source_file ic5b00250_si_002.cif
_cod_data_source_block str1648_complex_7
_cod_original_cell_volume 3254.98(19)
_cod_database_code 4346081
_olex2_refinement_description
;
1. Fixed Uiso
 At 1.2 times of:
  All C(H) groups, All C(H,H) groups
 At 1.5 times of:
  All C(H,H,H) groups, All O(H) groups
2.a Ternary CH refined with riding coordinates:
 C31(H31), C28(H28), C32(H32), C35(H35)
2.b Secondary CH2 refined with riding coordinates:
 C2(H2A,H2B), C6(H6A,H6B), C7(H7A,H7B), C3(H3A,H3B), C8(H8A,H8B), C30(H30A,
 H30B), C29(H29A,H29B), C4(H4A,H4B), C33(H33A,H33B), C34(H34A,H34B)
2.c Aromatic/amide H refined with riding coordinates:
 C11(H11), C26(H26), C18(H18), C22(H22), C20(H20), C16(H16), C21(H21), C17(H17)
2.d Idealised Me refined as rotating group:
 C9(H9A,H9B,H9C), C5(H5A,H5B,H5C), C36(H36A,H36B,H36C)
2.e Idealised tetrahedral OH refined as rotating group:
 O1(H1)
;
_shelx_space_group_comment
;
The symmetry employed for this shelxl refinement is uniquely defined
by the following loop, which should always be used as a source of
symmetry information in preference to the above space-group names.
They are only intended as comments.
;
_shelxl_version_number 2013-4

loop_
_space_group_symop_operation_xyz
'x, y, z'
'-x+1/2, y+1/2, -z+1/2'
'-x, -y, -z'
'x-1/2, -y-1/2, z-1/2'

loop_
_atom_site_label
_atom_site_type_symbol
_atom_site_fract_x
_atom_site_fract_y
_atom_site_fract_z
_atom_site_U_iso_or_equiv
_atom_site_adp_type
_atom_site_occupancy
_atom_site_site_symmetry_order
_atom_site_calc_flag
_atom_site_refinement_flags_posn
_atom_site_refinement_flags_adp
Ir1 Ir 0.52541(2) 0.81194(2) 0.61944(2) 0.02347(4) Uani 1 1 d . .
I1 I 0.52817(2) 0.80181(2) 0.48522(2) 0.03261(6) Uani 1 1 d . .
C27 C 0.2880(2) 0.5943(3) 0.60912(17) 0.0240(7) Uani 1 1 d . .
N3 N 0.08901(19) 0.4018(3) 0.59978(15) 0.0259(6) Uani 1 1 d . .
N4 N 0.00712(18) 0.6352(3) 0.58247(14) 0.0231(6) Uani 1 1 d . .
N0AA N 0.38215(18) 0.6131(3) 0.61638(15) 0.0250(6) Uani 1 1 d . .
C1 C 0.4019(2) 0.7315(3) 0.61391(16) 0.0236(7) Uani 1 1 d . .
C2 C 0.3102(2) 0.9192(3) 0.59870(18) 0.0269(7) Uani 1 1 d . .
H2A H 0.2686 0.9361 0.5603 0.032 Uiso 1 1 calc R U
H2B H 0.3690 0.9537 0.5896 0.032 Uiso 1 1 calc R U
N2 N 0.32057(18) 0.7894(3) 0.60531(14) 0.0240(6) Uani 1 1 d . .
C31 C 0.6173(3) 0.9648(4) 0.62315(19) 0.0354(9) Uani 1 1 d . .
H31 H 0.6202 1.0071 0.5801 0.042 Uiso 1 1 calc R U
C6 C 0.4498(2) 0.5176(3) 0.62526(19) 0.0287(8) Uani 1 1 d . .
H6A H 0.5105 0.5513 0.6230 0.034 Uiso 1 1 calc R U
H6B H 0.4411 0.4608 0.5886 0.034 Uiso 1 1 calc R U
C10 C 0.2484(2) 0.7088(3) 0.60177(16) 0.0221(7) Uani 1 1 d . .
C13 C -0.0399(2) 0.5361(3) 0.58285(16) 0.0238(7) Uani 1 1 d . .
C11 C 0.1555(2) 0.7240(3) 0.59261(17) 0.0230(7) Uani 1 1 d . .
H11 H 0.1297 0.7994 0.5872 0.028 Uiso 1 1 calc R U
C24 C 0.0008(2) 0.4188(3) 0.59166(16) 0.0242(7) Uani 1 1 d . .
C25 C 0.1409(2) 0.5042(3) 0.59977(17) 0.0233(7) Uani 1 1 d . .
C26 C 0.2367(2) 0.4921(3) 0.60773(18) 0.0260(7) Uani 1 1 d . .
H26 H 0.2639 0.4174 0.6119 0.031 Uiso 1 1 calc R U
C7 C 0.4429(2) 0.4523(4) 0.6922(2) 0.0360(9) Uani 1 1 d . .
H7A H 0.4400 0.5106 0.7281 0.043 Uiso 1 1 calc R U
H7B H 0.3867 0.4065 0.6910 0.043 Uiso 1 1 calc R U
C12 C 0.1010(2) 0.6206(3) 0.59177(16) 0.0224(7) Uani 1 1 d . .
C19 C -0.2425(2) 0.3453(4) 0.57318(18) 0.0304(8) Uani 1 1 d . .
C15 C -0.1551(2) 0.3961(3) 0.57884(17) 0.0265(7) Uani 1 1 d . .
C3 C 0.2745(3) 0.9787(3) 0.6608(2) 0.0356(9) Uani 1 1 d . .
H3A H 0.2128 0.9509 0.6672 0.043 Uiso 1 1 calc R U
H3B H 0.3123 0.9553 0.7001 0.043 Uiso 1 1 calc R U
C23 C -0.0737(2) 0.3303(3) 0.58912(18) 0.0269(7) Uani 1 1 d . .
C28 C 0.5148(3) 0.8594(4) 0.72240(18) 0.0337(8) Uani 1 1 d . .
H28 H 0.4527 0.8524 0.7382 0.040 Uiso 1 1 calc R U
C14 C -0.1396(2) 0.5210(3) 0.57496(17) 0.0263(7) Uani 1 1 d . .
C18 C -0.3165(2) 0.4254(4) 0.56337(19) 0.0355(9) Uani 1 1 d . .
H18 H -0.3758 0.3960 0.5589 0.043 Uiso 1 1 calc R U
C22 C -0.0793(3) 0.2083(3) 0.5945(2) 0.0342(8) Uani 1 1 d . .
H22 H -0.0270 0.1622 0.6020 0.041 Uiso 1 1 calc R U
C8 C 0.5223(3) 0.3696(4) 0.7078(2) 0.0389(9) Uani 1 1 d . .
H8A H 0.5785 0.4155 0.7102 0.047 Uiso 1 1 calc R U
H8B H 0.5261 0.3121 0.6716 0.047 Uiso 1 1 calc R U
C20 C -0.2455(3) 0.2191(4) 0.57787(19) 0.0359(9) Uani 1 1 d . .
H20 H -0.3014 0.1798 0.5737 0.043 Uiso 1 1 calc R U
C16 C -0.2126(2) 0.5959(4) 0.56598(19) 0.0337(8) Uani 1 1 d . .
H16 H -0.2042 0.6781 0.5636 0.040 Uiso 1 1 calc R U
C21 C -0.1669(3) 0.1546(4) 0.5884(2) 0.0371(9) Uani 1 1 d . .
H21 H -0.1710 0.0720 0.5917 0.045 Uiso 1 1 calc R U
C17 C -0.3015(2) 0.5459(4) 0.5603(2) 0.0387(9) Uani 1 1 d . .
H17 H -0.3514 0.5968 0.5544 0.046 Uiso 1 1 calc R U
C30 C 0.5946(3) 1.0439(4) 0.6814(2) 0.0460(10) Uani 1 1 d . .
H30A H 0.5473 1.0996 0.6662 0.055 Uiso 1 1 calc R U
H30B H 0.6485 1.0900 0.6952 0.055 Uiso 1 1 calc R U
C32 C 0.6714(2) 0.8644(4) 0.6279(2) 0.0364(9) Uani 1 1 d . .
H32 H 0.7048 0.8479 0.5874 0.044 Uiso 1 1 calc R U
C29 C 0.5622(3) 0.9761(4) 0.7427(2) 0.0457(11) Uani 1 1 d . .
H29A H 0.6143 0.9590 0.7733 0.055 Uiso 1 1 calc R U
H29B H 0.5202 1.0259 0.7664 0.055 Uiso 1 1 calc R U
C9 C 0.5131(3) 0.3038(5) 0.7736(2) 0.0534(12) Uani 1 1 d . .
H9A H 0.4581 0.2573 0.7712 0.080 Uiso 1 1 calc R U
H9B H 0.5108 0.3604 0.8098 0.080 Uiso 1 1 calc R U
H9C H 0.5648 0.2521 0.7816 0.080 Uiso 1 1 calc R U
O1 O -0.0661(4) 0.8756(4) 0.5617(2) 0.0975(16) Uani 1 1 d . .
H1 H -0.0477 0.8071 0.5675 0.146 Uiso 1 1 calc R U
C4 C 0.2738(3) 1.1128(4) 0.6555(2) 0.0435(10) Uani 1 1 d . .
H4A H 0.3358 1.1400 0.6498 0.052 Uiso 1 1 calc R U
H4B H 0.2374 1.1354 0.6154 0.052 Uiso 1 1 calc R U
C33 C 0.7188(3) 0.8198(5) 0.6929(2) 0.0538(13) Uani 1 1 d . .
H33A H 0.7316 0.8871 0.7226 0.065 Uiso 1 1 calc R U
H33B H 0.7766 0.7836 0.6827 0.065 Uiso 1 1 calc R U
C5 C 0.2371(4) 1.1759(4) 0.7150(3) 0.0601(14) Uani 1 1 d . .
H5A H 0.2345 1.2601 0.7063 0.090 Uiso 1 1 calc R U
H5B H 0.2764 1.1610 0.7543 0.090 Uiso 1 1 calc R U
H5C H 0.1768 1.1468 0.7225 0.090 Uiso 1 1 calc R U
C35 C 0.5601(3) 0.7496(4) 0.71756(19) 0.0382(9) Uani 1 1 d . .
H35 H 0.5231 0.6814 0.7308 0.046 Uiso 1 1 calc R U
C36 C -0.1122(4) 0.8845(5) 0.4991(2) 0.0579(13) Uani 1 1 d . .
H36A H -0.1015 0.8138 0.4734 0.087 Uiso 1 1 calc R U
H36B H -0.0905 0.9529 0.4757 0.087 Uiso 1 1 calc R U
H36C H -0.1765 0.8928 0.5051 0.087 Uiso 1 1 calc R U
C34 C 0.6614(3) 0.7292(5) 0.7289(2) 0.0538(12) Uani 1 1 d . .
H34A H 0.6762 0.6498 0.7132 0.065 Uiso 1 1 calc R U
H34B H 0.6773 0.7327 0.7769 0.065 Uiso 1 1 calc R U

loop_
_atom_site_aniso_label
_atom_site_aniso_U_11
_atom_site_aniso_U_22
_atom_site_aniso_U_33
_atom_site_aniso_U_23
_atom_site_aniso_U_13
_atom_site_aniso_U_12
Ir1 0.01982(6) 0.02810(7) 0.02240(7) 0.00286(5) 0.00020(5) -0.00471(5)
I1 0.03406(12) 0.03947(14) 0.02413(12) 0.00079(10) -0.00016(9) -0.00803(10)
C27 0.0204(15) 0.0275(17) 0.0244(17) 0.0032(14) 0.0024(12) 0.0003(13)
N3 0.0249(14) 0.0242(14) 0.0290(15) -0.0012(12) 0.0047(12) -0.0042(12)
N4 0.0210(13) 0.0255(14) 0.0229(14) -0.0013(12) 0.0016(11) -0.0026(11)
N0AA 0.0186(13) 0.0247(14) 0.0318(16) 0.0042(12) 0.0030(11) -0.0009(11)
C1 0.0233(15) 0.0267(17) 0.0212(16) 0.0035(13) 0.0033(13) -0.0039(14)
C2 0.0251(16) 0.0255(17) 0.0300(18) 0.0045(14) 0.0019(14) -0.0029(14)
N2 0.0193(13) 0.0251(15) 0.0277(15) 0.0026(12) 0.0015(11) -0.0033(11)
C31 0.037(2) 0.042(2) 0.0277(19) 0.0004(17) 0.0020(15) -0.0201(18)
C6 0.0198(15) 0.0283(18) 0.038(2) 0.0017(15) 0.0042(14) 0.0014(14)
C10 0.0233(15) 0.0217(16) 0.0216(16) 0.0002(13) 0.0025(12) -0.0058(13)
C13 0.0232(15) 0.0283(17) 0.0201(16) -0.0016(13) 0.0010(12) -0.0036(14)
C11 0.0232(15) 0.0209(16) 0.0251(17) 0.0007(13) 0.0025(13) 0.0016(13)
C24 0.0270(16) 0.0251(17) 0.0207(16) -0.0049(13) 0.0050(13) -0.0055(14)
C25 0.0223(15) 0.0223(16) 0.0255(17) -0.0004(13) 0.0030(13) -0.0025(13)
C26 0.0235(16) 0.0228(16) 0.0320(19) 0.0000(14) 0.0046(14) -0.0011(13)
C7 0.0282(18) 0.033(2) 0.047(2) 0.0107(18) 0.0070(16) 0.0021(16)
C12 0.0213(15) 0.0246(17) 0.0216(16) -0.0006(13) 0.0035(12) -0.0018(13)
C19 0.0283(17) 0.040(2) 0.0234(17) -0.0054(15) 0.0046(14) -0.0103(16)
C15 0.0252(16) 0.0323(19) 0.0221(17) -0.0042(14) 0.0026(13) -0.0072(14)
C3 0.043(2) 0.0275(19) 0.037(2) 0.0023(16) 0.0073(17) -0.0038(17)
C23 0.0270(17) 0.0271(18) 0.0272(18) -0.0039(14) 0.0063(14) -0.0080(14)
C28 0.0344(19) 0.044(2) 0.0224(18) -0.0012(16) 0.0023(15) -0.0092(17)
C14 0.0239(16) 0.0311(18) 0.0240(17) -0.0015(14) 0.0033(13) -0.0058(14)
C18 0.0227(16) 0.050(2) 0.034(2) -0.0018(18) 0.0030(15) -0.0085(17)
C22 0.0345(19) 0.0297(19) 0.039(2) -0.0064(16) 0.0056(16) -0.0069(16)
C8 0.033(2) 0.040(2) 0.044(2) 0.0102(19) 0.0009(17) 0.0063(17)
C20 0.038(2) 0.040(2) 0.031(2) -0.0073(17) 0.0085(16) -0.0201(18)
C16 0.0261(17) 0.038(2) 0.037(2) 0.0033(17) 0.0027(15) -0.0034(16)
C21 0.040(2) 0.032(2) 0.040(2) -0.0059(17) 0.0090(17) -0.0147(17)
C17 0.0227(17) 0.048(2) 0.045(2) 0.0014(19) 0.0009(16) -0.0016(17)
C30 0.060(3) 0.042(2) 0.037(2) -0.0040(19) 0.002(2) -0.015(2)
C32 0.0206(16) 0.055(3) 0.033(2) -0.0029(18) 0.0001(15) -0.0114(17)
C29 0.060(3) 0.049(3) 0.028(2) -0.0084(19) 0.0073(19) -0.008(2)
C9 0.052(3) 0.057(3) 0.050(3) 0.020(2) -0.005(2) 0.003(2)
O1 0.135(4) 0.052(2) 0.100(3) -0.008(2) -0.048(3) 0.028(3)
C4 0.063(3) 0.031(2) 0.038(2) 0.0004(17) 0.010(2) -0.004(2)
C33 0.028(2) 0.084(4) 0.048(3) -0.002(3) -0.0112(18) 0.002(2)
C5 0.097(4) 0.036(2) 0.050(3) -0.006(2) 0.029(3) -0.003(3)
C35 0.040(2) 0.050(2) 0.0239(19) 0.0093(18) -0.0021(16) -0.0041(19)
C36 0.071(3) 0.051(3) 0.053(3) 0.004(2) 0.012(3) 0.022(3)
C34 0.050(3) 0.070(3) 0.040(3) 0.012(2) -0.014(2) 0.008(2)

loop_
_atom_type_symbol
_atom_type_description
_atom_type_scat_dispersion_real
_atom_type_scat_dispersion_imag
_atom_type_scat_source
C C 0.0033 0.0016 'International Tables Vol C Tables 4.2.6.8 and 6.1.1.4'
H H 0.0000 0.0000 'International Tables Vol C Tables 4.2.6.8 and 6.1.1.4'
I I -0.4742 1.8119 'International Tables Vol C Tables 4.2.6.8 and 6.1.1.4'
Ir Ir -1.4442 7.9887 'International Tables Vol C Tables 4.2.6.8 and 6.1.1.4'
N N 0.0061 0.0033 'International Tables Vol C Tables 4.2.6.8 and 6.1.1.4'
O O 0.0106 0.0060 'International Tables Vol C Tables 4.2.6.8 and 6.1.1.4'

loop_
_geom_angle_atom_site_label_1
_geom_angle_atom_site_label_2
_geom_angle_atom_site_label_3
_geom_angle
C1 Ir1 I1 89.18(9)
C1 Ir1 C31 154.65(15)
C1 Ir1 C28 93.14(14)
C1 Ir1 C32 168.83(15)
C1 Ir1 C35 94.33(15)
C31 Ir1 I1 91.52(10)
C31 Ir1 C32 36.50(16)
C28 Ir1 I1 167.48(11)
C28 Ir1 C31 81.15(14)
C28 Ir1 C32 88.76(15)
C32 Ir1 I1 91.34(10)
C35 Ir1 I1 153.33(12)
C35 Ir1 C31 96.30(16)
C35 Ir1 C28 38.71(16)
C35 Ir1 C32 80.30(15)
N0AA C27 C10 105.8(3)
C26 C27 N0AA 131.9(3)
C26 C27 C10 122.3(3)
C24 N3 C25 114.9(3)
C13 N4 C12 114.7(3)
C27 N0AA C6 124.2(3)
C1 N0AA C27 110.8(3)
C1 N0AA C6 125.0(3)
N0AA C1 Ir1 128.7(2)
N0AA C1 N2 106.4(3)
N2 C1 Ir1 124.8(2)
H2A C2 H2B 107.7
N2 C2 H2A 108.8
N2 C2 H2B 108.8
N2 C2 C3 113.7(3)
C3 C2 H2A 108.8
C3 C2 H2B 108.8
C1 N2 C2 124.8(3)
C1 N2 C10 110.9(3)
C10 N2 C2 124.4(3)
Ir1 C31 H31 113.9
C30 C31 Ir1 109.2(2)
C30 C31 H31 113.9
C32 C31 Ir1 73.3(2)
C32 C31 H31 113.9
C32 C31 C30 125.2(4)
N0AA C6 H6A 109.1
N0AA C6 H6B 109.1
N0AA C6 C7 112.4(3)
H6A C6 H6B 107.8
C7 C6 H6A 109.1
C7 C6 H6B 109.1
N2 C10 C27 106.1(3)
C11 C10 C27 121.6(3)
C11 C10 N2 132.3(3)
N4 C13 C24 123.9(3)
N4 C13 C14 128.1(3)
C24 C13 C14 108.0(3)
C10 C11 H11 121.4
C10 C11 C12 117.2(3)
C12 C11 H11 121.4
N3 C24 C13 123.0(3)
N3 C24 C23 129.2(3)
C13 C24 C23 107.8(3)
N3 C25 C26 117.8(3)
N3 C25 C12 122.3(3)
C26 C25 C12 119.9(3)
C27 C26 C25 117.7(3)
C27 C26 H26 121.2
C25 C26 H26 121.2
C6 C7 H7A 109.0
C6 C7 H7B 109.0
H7A C7 H7B 107.8
C8 C7 C6 113.0(3)
C8 C7 H7A 109.0
C8 C7 H7B 109.0
N4 C12 C11 117.5(3)
N4 C12 C25 121.2(3)
C11 C12 C25 121.3(3)
C15 C19 C18 116.4(4)
C15 C19 C20 115.5(4)
C18 C19 C20 128.0(3)
C19 C15 C23 124.3(3)
C19 C15 C14 123.0(3)
C23 C15 C14 112.8(3)
C2 C3 H3A 109.1
C2 C3 H3B 109.1
H3A C3 H3B 107.8
C4 C3 C2 112.5(3)
C4 C3 H3A 109.1
C4 C3 H3B 109.1
C15 C23 C24 105.9(3)
C22 C23 C24 135.5(3)
C22 C23 C15 118.6(3)
Ir1 C28 H28 113.7
C29 C28 Ir1 114.5(3)
C29 C28 H28 113.7
C35 C28 Ir1 69.9(2)
C35 C28 H28 113.7
C35 C28 C29 124.0(4)
C15 C14 C13 105.5(3)
C16 C14 C13 135.4(3)
C16 C14 C15 119.1(3)
C19 C18 H18 119.7
C17 C18 C19 120.5(3)
C17 C18 H18 119.7
C23 C22 H22 120.9
C23 C22 C21 118.2(4)
C21 C22 H22 120.9
C7 C8 H8A 109.2
C7 C8 H8B 109.2
C7 C8 C9 112.1(3)
H8A C8 H8B 107.9
C9 C8 H8A 109.2
C9 C8 H8B 109.2
C19 C20 H20 119.7
C21 C20 C19 120.6(3)
C21 C20 H20 119.7
C14 C16 H16 120.7
C14 C16 C17 118.6(4)
C17 C16 H16 120.7
C22 C21 H21 118.6
C20 C21 C22 122.8(4)
C20 C21 H21 118.6
C18 C17 C16 122.4(4)
C18 C17 H17 118.8
C16 C17 H17 118.8
C31 C30 H30A 108.7
C31 C30 H30B 108.7
C31 C30 C29 114.1(4)
H30A C30 H30B 107.6
C29 C30 H30A 108.7
C29 C30 H30B 108.7
Ir1 C32 H32 114.1
C31 C32 Ir1 70.2(2)
C31 C32 H32 114.1
C31 C32 C33 124.3(4)
C33 C32 Ir1 112.0(3)
C33 C32 H32 114.1
C28 C29 C30 111.8(3)
C28 C29 H29A 109.3
C28 C29 H29B 109.3
C30 C29 H29A 109.3
C30 C29 H29B 109.3
H29A C29 H29B 107.9
C8 C9 H9A 109.5
C8 C9 H9B 109.5
C8 C9 H9C 109.5
H9A C9 H9B 109.5
H9A C9 H9C 109.5
H9B C9 H9C 109.5
C36 O1 H1 109.5
C3 C4 H4A 108.6
C3 C4 H4B 108.6
H4A C4 H4B 107.6
C5 C4 C3 114.6(4)
C5 C4 H4A 108.6
C5 C4 H4B 108.6
C32 C33 H33A 109.1
C32 C33 H33B 109.1
C32 C33 C34 112.3(3)
H33A C33 H33B 107.9
C34 C33 H33A 109.1
C34 C33 H33B 109.1
C4 C5 H5A 109.5
C4 C5 H5B 109.5
C4 C5 H5C 109.5
H5A C5 H5B 109.5
H5A C5 H5C 109.5
H5B C5 H5C 109.5
Ir1 C35 H35 113.3
C28 C35 Ir1 71.4(2)
C28 C35 H35 113.3
C28 C35 C34 126.0(4)
C34 C35 Ir1 112.1(3)
C34 C35 H35 113.3
O1 C36 H36A 109.5
O1 C36 H36B 109.5
O1 C36 H36C 109.5
H36A C36 H36B 109.5
H36A C36 H36C 109.5
H36B C36 H36C 109.5
C33 C34 H34A 109.0
C33 C34 H34B 109.0
C35 C34 C33 113.1(4)
C35 C34 H34A 109.0
C35 C34 H34B 109.0
H34A C34 H34B 107.8

loop_
_geom_bond_atom_site_label_1
_geom_bond_atom_site_label_2
_geom_bond_distance
Ir1 I1 2.6697(3)
Ir1 C1 2.019(3)
Ir1 C31 2.177(4)
Ir1 C28 2.125(4)
Ir1 C32 2.216(3)
Ir1 C35 2.107(4)
C27 N0AA 1.396(4)
C27 C10 1.413(5)
C27 C26 1.369(5)
N3 C24 1.308(4)
N3 C25 1.377(4)
N4 C13 1.307(4)
N4 C12 1.388(4)
N0AA C1 1.359(4)
N0AA C6 1.463(4)
C1 N2 1.361(4)
C2 H2A 0.9700
C2 H2B 0.9700
C2 N2 1.467(4)
C2 C3 1.518(5)
N2 C10 1.389(4)
C31 H31 0.9800
C31 C30 1.507(6)
C31 C32 1.376(6)
C6 H6A 0.9700
C6 H6B 0.9700
C6 C7 1.525(5)
C10 C11 1.376(4)
C13 C24 1.449(5)
C13 C14 1.472(4)
C11 H11 0.9300
C11 C12 1.406(5)
C24 C23 1.474(5)
C25 C26 1.410(5)
C25 C12 1.434(5)
C26 H26 0.9300
C7 H7A 0.9700
C7 H7B 0.9700
C7 C8 1.507(5)
C19 C15 1.400(5)
C19 C18 1.413(6)
C19 C20 1.419(6)
C15 C23 1.408(5)
C15 C14 1.420(5)
C3 H3A 0.9700
C3 H3B 0.9700
C3 C4 1.506(5)
C23 C22 1.374(5)
C28 H28 0.9800
C28 C29 1.525(6)
C28 C35 1.403(6)
C14 C16 1.365(5)
C18 H18 0.9300
C18 C17 1.370(6)
C22 H22 0.9300
C22 C21 1.417(5)
C8 H8A 0.9700
C8 H8B 0.9700
C8 C9 1.512(6)
C20 H20 0.9300
C20 C21 1.366(6)
C16 H16 0.9300
C16 C17 1.416(5)
C21 H21 0.9300
C17 H17 0.9300
C30 H30A 0.9700
C30 H30B 0.9700
C30 C29 1.531(6)
C32 H32 0.9800
C32 C33 1.518(6)
C29 H29A 0.9700
C29 H29B 0.9700
C9 H9A 0.9600
C9 H9B 0.9600
C9 H9C 0.9600
O1 H1 0.8200
O1 C36 1.387(6)
C4 H4A 0.9700
C4 H4B 0.9700
C4 C5 1.500(6)
C33 H33A 0.9700
C33 H33B 0.9700
C33 C34 1.519(7)
C5 H5A 0.9600
C5 H5B 0.9600
C5 H5C 0.9600
C35 H35 0.9800
C35 C34 1.508(6)
C36 H36A 0.9600
C36 H36B 0.9600
C36 H36C 0.9600
C34 H34A 0.9700
C34 H34B 0.9700

loop_
_geom_torsion_atom_site_label_1
_geom_torsion_atom_site_label_2
_geom_torsion_atom_site_label_3
_geom_torsion_atom_site_label_4
_geom_torsion
Ir1 C1 N2 C2 0.0(5)
Ir1 C1 N2 C10 178.4(2)
Ir1 C31 C30 C29 34.1(5)
Ir1 C31 C32 C33 -103.7(4)
Ir1 C28 C29 C30 9.0(5)
Ir1 C28 C35 C34 104.3(4)
Ir1 C32 C33 C34 12.1(5)
Ir1 C35 C34 C33 35.7(5)
C27 N0AA C1 Ir1 -178.5(2)
C27 N0AA C1 N2 0.2(4)
C27 N0AA C6 C7 -66.5(4)
C27 C10 C11 C12 0.9(5)
N3 C24 C23 C15 -179.4(3)
N3 C24 C23 C22 0.9(7)
N3 C25 C26 C27 -178.7(3)
N3 C25 C12 N4 -1.1(5)
N3 C25 C12 C11 179.4(3)
N4 C13 C24 N3 -0.3(5)
N4 C13 C24 C23 -180.0(3)
N4 C13 C14 C15 179.7(3)
N4 C13 C14 C16 -0.7(7)
N0AA C27 C10 N2 -0.3(4)
N0AA C27 C10 C11 179.2(3)
N0AA C27 C26 C25 179.7(3)
N0AA C1 N2 C2 -178.8(3)
N0AA C1 N2 C10 -0.4(4)
N0AA C6 C7 C8 -169.4(3)
C1 N0AA C6 C7 113.7(4)
C1 N2 C10 C27 0.4(4)
C1 N2 C10 C11 -179.0(4)
C2 N2 C10 C27 178.8(3)
C2 N2 C10 C11 -0.6(6)
C2 C3 C4 C5 178.7(4)
N2 C2 C3 C4 174.0(3)
N2 C10 C11 C12 -179.8(3)
C31 C30 C29 C28 -28.8(6)
C31 C32 C33 C34 92.5(5)
C6 N0AA C1 Ir1 1.3(5)
C6 N0AA C1 N2 -179.9(3)
C6 C7 C8 C9 -178.8(4)
C10 C27 N0AA C1 0.0(4)
C10 C27 N0AA C6 -179.8(3)
C10 C27 C26 C25 -1.1(5)
C10 C11 C12 N4 -179.9(3)
C10 C11 C12 C25 -0.3(5)
C13 N4 C12 C11 -179.3(3)
C13 N4 C12 C25 1.1(5)
C13 C24 C23 C15 0.2(4)
C13 C24 C23 C22 -179.5(4)
C13 C14 C16 C17 -180.0(4)
C24 N3 C25 C26 -179.5(3)
C24 N3 C25 C12 0.3(5)
C24 C13 C14 C15 -0.4(4)
C24 C13 C14 C16 179.2(4)
C24 C23 C22 C21 -179.4(4)
C25 N3 C24 C13 0.4(5)
C25 N3 C24 C23 179.9(3)
C26 C27 N0AA C1 179.3(4)
C26 C27 N0AA C6 -0.6(6)
C26 C27 C10 N2 -179.6(3)
C26 C27 C10 C11 -0.1(5)
C26 C25 C12 N4 178.7(3)
C26 C25 C12 C11 -0.9(5)
C12 N4 C13 C24 -0.4(5)
C12 N4 C13 C14 179.5(3)
C12 C25 C26 C27 1.6(5)
C19 C15 C23 C24 179.8(3)
C19 C15 C23 C22 -0.5(5)
C19 C15 C14 C13 -179.7(3)
C19 C15 C14 C16 0.7(5)
C19 C18 C17 C16 0.8(6)
C19 C20 C21 C22 -0.7(6)
C15 C19 C18 C17 -0.5(5)
C15 C19 C20 C21 1.1(5)
C15 C23 C22 C21 1.0(5)
C15 C14 C16 C17 -0.5(5)
C3 C2 N2 C1 -106.6(4)
C3 C2 N2 C10 75.2(4)
C23 C15 C14 C13 0.5(4)
C23 C15 C14 C16 -179.1(3)
C23 C22 C21 C20 -0.4(6)
C28 C35 C34 C33 -46.7(6)
C14 C13 C24 N3 179.8(3)
C14 C13 C24 C23 0.1(4)
C14 C15 C23 C24 -0.4(4)
C14 C15 C23 C22 179.3(3)
C14 C16 C17 C18 -0.2(6)
C18 C19 C15 C23 179.6(3)
C18 C19 C15 C14 -0.2(5)
C18 C19 C20 C21 -179.1(4)
C20 C19 C15 C23 -0.6(5)
C20 C19 C15 C14 179.7(3)
C20 C19 C18 C17 179.7(4)
C30 C31 C32 Ir1 102.0(4)
C30 C31 C32 C33 -1.7(6)
C32 C31 C30 C29 -48.6(6)
C32 C33 C34 C35 -30.9(6)
C29 C28 C35 Ir1 -106.6(4)
C29 C28 C35 C34 -2.3(6)
C35 C28 C29 C30 90.5(5)
